data_2237763
loop_
_publ_author_name
'Ben Smida, Youssef'
'Guesmi, Abderrahmen'
'Driss, Ahmed'

_publ_section_title
;
 LiCo~2~As~3~O~10~: une nouvelle structure \`a tunnels interconnect\'es
;
_journal_coeditor_code BR2224
_journal_issue 6
_journal_name_full 'Acta Crystallographica Section E'
_journal_page_first i39
_journal_paper_doi 10.1107/S1600536813013548
_journal_volume 69
_journal_year 2013
_chemical_formula_iupac 'Li Co2 (As3 O10)'
_chemical_formula_structural 'Li Co2 (As3 O10)'
_chemical_formula_sum 'As3 Co2 Li O10'
_chemical_formula_weight 509.56
_chemical_name_systematic
;
Lithium dicobalt(II) triarsenate
;
_space_group_IT_number 11
_symmetry_cell_setting monoclinic
_symmetry_space_group_name_Hall '-P 2yb'
_symmetry_space_group_name_H-M 'P 1 21/m 1'
_atom_sites_solution_primary direct
_atom_sites_solution_secondary difmap
_audit_creation_method SHELXL-97
_cell_angle_alpha 90.00
_cell_angle_beta 98.08(3)
_cell_angle_gamma 90.00
_cell_formula_units_Z 2
_cell_length_a 4.830(2)
_cell_length_b 8.721(2)
_cell_length_c 9.3269(9)
_cell_measurement_reflns_used 25
_cell_measurement_temperature 298(2)
_cell_measurement_theta_max 14.84
_cell_measurement_theta_min 12.37
_cell_volume 388.97(19)
_computing_cell_refinement 'CAD-4 EXPRESS (Enraf--Nonius, 1995)'
_computing_data_collection 'CAD-4 EXPRESS (Enraf--Nonius, 1995)'
_computing_data_reduction 'XCAD4 (Harms & Wocadlo, 1995)'
_computing_molecular_graphics 'DIAMOND (Brandenburg, 2001)'
_computing_publication_material 'WinGX (Farrugia, 2012) and publCIF (Westrip, 2010)'
_computing_structure_refinement 'SHELXL97 (Sheldrick, 2008)'
_computing_structure_solution 'SHELXS97 (Sheldrick, 2008)'
_diffrn_ambient_temperature 298(2)
_diffrn_measured_fraction_theta_full 1.000
_diffrn_measured_fraction_theta_max 1.000
_diffrn_measurement_device_type 'Enraf--Nonius CAD-4'
_diffrn_measurement_method \w/2\q
_diffrn_radiation_monochromator graphite
_diffrn_radiation_source 'fine-focus sealed tube'
_diffrn_radiation_type MoK\a
_diffrn_radiation_wavelength 0.71073
_diffrn_reflns_av_R_equivalents 0.0244
_diffrn_reflns_av_sigmaI/netI 0.0247
_diffrn_reflns_limit_h_max 6
_diffrn_reflns_limit_h_min -6
_diffrn_reflns_limit_k_max 11
_diffrn_reflns_limit_k_min -1
_diffrn_reflns_limit_l_max 11
_diffrn_reflns_limit_l_min -11
_diffrn_reflns_number 2027
_diffrn_reflns_theta_full 26.95
_diffrn_reflns_theta_max 26.95
_diffrn_reflns_theta_min 2.21
_diffrn_standards_decay_% 3
_diffrn_standards_interval_count 120
_diffrn_standards_number 2
_exptl_absorpt_coefficient_mu 16.972
_exptl_absorpt_correction_T_max 0.3829
_exptl_absorpt_correction_T_min 0.1998
_exptl_absorpt_correction_type psi-scan
_exptl_absorpt_process_details '(North <i>et al.</i>, 1968)'
_exptl_crystal_colour pink
_exptl_crystal_density_diffrn 4.351
_exptl_crystal_density_method 'not measured'
_exptl_crystal_description Parallelepiped
_exptl_crystal_F_000 472
_exptl_crystal_size_max 0.14
_exptl_crystal_size_mid 0.10
_exptl_crystal_size_min 0.07
_refine_diff_density_max 1.129
_refine_diff_density_min -0.899
_refine_ls_extinction_coef 0.0240(13)
_refine_ls_extinction_expression Fc^*^=kFc[1+0.001xFc^2^\l^3^/sin(2\q)]^-1/4^
_refine_ls_extinction_method 'SHELXL97 (Sheldrick, 2008)'
_refine_ls_goodness_of_fit_ref 1.096
_refine_ls_matrix_type full
_refine_ls_number_parameters 82
_refine_ls_number_reflns 903
_refine_ls_number_restraints 1
_refine_ls_restrained_S_all 1.095
_refine_ls_R_factor_all 0.0271
_refine_ls_R_factor_gt 0.0229
_refine_ls_shift/su_max 0.007
_refine_ls_shift/su_mean 0.000
_refine_ls_structure_factor_coef Fsqd
_refine_ls_weighting_details 'calc w=1/[\s^2^(Fo^2^)+(0.0372P)^2^+0.4094P] where P=(Fo^2^+2Fc^2^)/3'
_refine_ls_weighting_scheme calc
_refine_ls_wR_factor_gt 0.0609
_refine_ls_wR_factor_ref 0.0633
_reflns_number_gt 816
_reflns_number_total 903
_reflns_threshold_expression I>2\s(I)
_cod_data_source_file br2224.cif
_cod_data_source_block I
_cod_original_sg_symbol_H-M 'P 21/m'
_cod_database_code 2237763
_cod_database_fobs_code 2237763

loop_
_symmetry_equiv_pos_as_xyz
'x, y, z'
'-x, y+1/2, -z'
'-x, -y, -z'
'x, -y-1/2, z'

loop_
_atom_site_type_symbol
_atom_site_label
_atom_site_fract_x
_atom_site_fract_y
_atom_site_fract_z
_atom_site_U_iso_or_equiv
_atom_site_adp_type
_atom_site_calc_flag
_atom_site_refinement_flags
_atom_site_occupancy
_atom_site_symmetry_multiplicity
Co Co1 1.03666(8) 0.93447(6) 0.83555(4) 0.00531(17) Uani d . 1 1
As As1 0.45631(9) 0.7500 0.65408(5) 0.00377(16) Uani d S 1 2
As As2 0.61125(9) 0.7500 0.02638(5) 0.00327(16) Uani d S 1 2
As As3 0.33999(10) 0.7500 0.32284(5) 0.00419(16) Uani d S 1 2
O O1 0.5921(7) 0.7500 0.2116(4) 0.0104(5) Uani d S 1 2
O O2 0.5743(7) 0.7500 0.4830(4) 0.0104(5) Uani d S 1 2
O O3 1.2865(7) 0.7500 0.9368(4) 0.0070(7) Uani d S 1 2
O O4 0.7674(7) 0.7500 0.7587(4) 0.0070(7) Uani d S 1 2
O O5 0.8393(5) 1.0887(3) 0.6836(3) 0.0116(5) Uani d . 1 1
O O6 0.7861(5) 0.9132(3) 1.0088(3) 0.0071(5) Uani d . 1 1
O O7 1.2675(5) 0.9089(3) 0.6622(3) 0.0086(5) Uani d . 1 1
Li Li1A 1.0000 1.0000 0.5000 0.007(3) Uiso d SP 0.54(7) 2
Li Li1B 0.947(8) 0.973(4) 0.500(3) 0.007(3) Uiso d P 0.23(4) 1

loop_
_atom_site_aniso_label
_atom_site_aniso_U_11
_atom_site_aniso_U_22
_atom_site_aniso_U_33
_atom_site_aniso_U_12
_atom_site_aniso_U_13
_atom_site_aniso_U_23
Co1 0.0062(3) 0.0054(3) 0.0042(3) -0.00006(14) 0.00014(19) -0.00079(15)
As1 0.0035(2) 0.0057(3) 0.0019(3) 0.000 -0.00053(18) 0.000
As2 0.0028(2) 0.0041(3) 0.0026(3) 0.000 -0.00044(18) 0.000
As3 0.0043(2) 0.0056(3) 0.0024(3) 0.000 -0.00020(17) 0.000
O1 0.0079(10) 0.0216(13) 0.0021(11) 0.000 0.0021(9) 0.000
O2 0.0079(10) 0.0216(13) 0.0021(11) 0.000 0.0021(9) 0.000
O3 0.0048(15) 0.0064(15) 0.0083(17) 0.000 -0.0039(13) 0.000
O4 0.0074(15) 0.0079(15) 0.0045(15) 0.000 -0.0029(13) 0.000
O5 0.0129(12) 0.0103(11) 0.0111(12) 0.0059(10) -0.0006(10) 0.0012(10)
O6 0.0071(11) 0.0070(10) 0.0076(12) -0.0045(10) 0.0021(9) -0.0032(10)
O7 0.0104(11) 0.0088(11) 0.0076(11) 0.0050(10) 0.0047(9) 0.0020(10)

loop_
_atom_type_symbol
_atom_type_description
_atom_type_scat_dispersion_real
_atom_type_scat_dispersion_imag
_atom_type_scat_source
O O 0.0106 0.0060 'International Tables Vol C Tables 4.2.6.8 and 6.1.1.4'
As As 0.0499 2.0058 'International Tables Vol C Tables 4.2.6.8 and 6.1.1.4'
Co Co 0.3494 0.9721 'International Tables Vol C Tables 4.2.6.8 and 6.1.1.4'
Li Li -0.0003 0.0001 'International Tables Vol C Tables 4.2.6.8 and 6.1.1.4'

loop_
_geom_angle_atom_site_label_1
_geom_angle_atom_site_label_2
_geom_angle_atom_site_label_3
_geom_angle_site_symmetry_1
_geom_angle_site_symmetry_3
_geom_angle
O6 Co1 O5 3_777 . 99.67(12)
O6 Co1 O7 3_777 . 113.41(10)
O5 Co1 O7 . . 77.67(10)
O6 Co1 O4 3_777 . 153.78(12)
O5 Co1 O4 . . 93.40(11)
O7 Co1 O4 . . 91.49(12)
O6 Co1 O3 3_777 . 91.20(10)
O5 Co1 O3 . . 163.09(12)
O7 Co1 O3 . . 86.15(12)
O4 Co1 O3 . . 82.01(11)
O6 Co1 O6 3_777 . 75.48(10)
O5 Co1 O6 . . 108.27(10)
O7 Co1 O6 . . 168.82(11)
O4 Co1 O6 . . 78.87(11)
O3 Co1 O6 . . 86.90(12)
O7 As1 O7 4_475 1_455 112.51(17)
O7 As1 O4 4_475 . 115.20(10)
O7 As1 O4 1_455 . 115.20(10)
O7 As1 O2 4_475 . 106.80(10)
O7 As1 O2 1_455 . 106.80(10)
O4 As1 O2 . . 98.59(16)
O3 As2 O6 1_454 1_554 113.71(10)
O3 As2 O6 1_454 4_574 113.71(10)
O6 As2 O6 1_554 4_574 116.39(17)
O3 As2 O1 1_454 . 108.59(17)
O6 As2 O1 1_554 . 101.23(10)
O6 As2 O1 4_574 . 101.23(10)
O5 As3 O5 2_646 3_676 117.15(18)
O5 As3 O1 2_646 . 113.20(10)
O5 As3 O1 3_676 . 113.20(10)
O5 As3 O2 2_646 . 107.79(11)
O5 As3 O2 3_676 . 107.79(11)
O1 As3 O2 . . 95.06(17)

loop_
_geom_bond_atom_site_label_1
_geom_bond_atom_site_label_2
_geom_bond_site_symmetry_2
_geom_bond_distance
Co1 O6 3_777 2.063(3)
Co1 O5 . 2.085(3)
Co1 O7 . 2.100(3)
Co1 O4 . 2.129(2)
Co1 O3 . 2.148(2)
Co1 O6 . 2.159(2)
As1 O7 4_475 1.667(2)
As1 O7 1_455 1.667(2)
As1 O4 . 1.673(3)
As1 O2 . 1.768(3)
As2 O3 1_454 1.670(3)
As2 O6 1_554 1.675(2)
As2 O6 4_574 1.675(2)
As2 O1 . 1.743(3)
As3 O5 2_646 1.649(3)
As3 O5 3_676 1.649(3)
As3 O1 . 1.707(3)
As3 O2 . 1.743(4)
Li1A Li1B . 0.35(5)
Li1A O7 . 2.010(2)
Li1A O7 3_776 2.010(2)
Li1A O5 . 2.123(3)
Li1A O5 3_776 2.123(3)
Li1B Li1B 3_776 0.70(10)
Li1B O7 3_776 1.99(3)
Li1B O7 . 2.08(3)
Li1B O5 . 2.11(3)
Li1B O5 3_776 2.19(3)
Li1B O2 . 2.64(3)
